data_4134015
loop_
_publ_author_name
'Carsch, Kurtis M.'
'Lukens, James T.'
'DiMucci, Ida M.'
'Iovan, Diana A.'
'Zheng, Shao-Liang'
'Lancaster, Kyle M.'
'Betley, Theodore A.'

_publ_section_title
;
 Electronic Structures and Reactivity Profiles of Aryl Nitrenoid-Bridged
 Dicopper Complexes.
;
_journal_name_full 'Journal of the American Chemical Society'
_journal_paper_doi 10.1021/jacs.9b09616
_journal_year 2020
_chemical_formula_sum 'C79 H83 Cu2 N7 O2'
_chemical_formula_weight 1289.60
_chemical_name_systematic (Mesdmx)Cu2(NCMe)2
_space_group_crystal_system monoclinic
_space_group_IT_number 14
_space_group_name_Hall '-P 2yn'
_space_group_name_H-M_alt 'P 1 21/n 1'
_atom_sites_solution_hydrogens geom
_audit_creation_method SHELXL-2014/7
_cell_angle_alpha 90
_cell_angle_beta 111.704(2)
_cell_angle_gamma 90
_cell_formula_units_Z 4
_cell_length_a 17.5563(12)
_cell_length_b 19.7585(14)
_cell_length_c 20.6328(14)
_cell_measurement_reflns_used 9719
_cell_measurement_temperature 100(2)
_cell_measurement_theta_max 24.45
_cell_measurement_theta_min 2.23
_cell_volume 6649.8(8)
_computing_cell_refinement 'SAINT 8.35A (Bruker-AXS, 2015)'
_computing_data_collection 'APEX3 v2016.1.0 (Bruker-AXS, 2016)'
_computing_data_reduction 'SAINT 8.35A (Bruker-AXS, 2015)'
_computing_molecular_graphics 'Bruker SHELXTL (Sheldrick, 2015)'
_computing_publication_material 'Bruker SHELXT (Sheldrick, 2015)'
_computing_structure_refinement 'SHELXL-2014/7 (Sheldrick, 2014)'
_computing_structure_solution 'SHELXT-2014 (Sheldrick, 2015)'
_diffrn_ambient_temperature 100(2)
_diffrn_measured_fraction_theta_full 0.998
_diffrn_measured_fraction_theta_max 0.998
_diffrn_measurement_device_type
;
Bruker D8 goniometer with CCD area detector
;
_diffrn_measurement_method 'omega and phi scans'
_diffrn_radiation_type MoK\a
_diffrn_radiation_wavelength 0.71073
_diffrn_reflns_av_R_equivalents 0.1134
_diffrn_reflns_av_unetI/netI 0.0545
_diffrn_reflns_Laue_measured_fraction_full 0.998
_diffrn_reflns_Laue_measured_fraction_max 0.998
_diffrn_reflns_limit_h_max 20
_diffrn_reflns_limit_h_min -19
_diffrn_reflns_limit_k_max 23
_diffrn_reflns_limit_k_min -23
_diffrn_reflns_limit_l_max 24
_diffrn_reflns_limit_l_min -24
_diffrn_reflns_number 90737
_diffrn_reflns_point_group_measured_fraction_full 0.998
_diffrn_reflns_point_group_measured_fraction_max 0.998
_diffrn_reflns_theta_full 25.111
_diffrn_reflns_theta_max 25.111
_diffrn_reflns_theta_min 2.125
_diffrn_source 'fine-focus sealed tube'
_exptl_absorpt_coefficient_mu 0.693
_exptl_absorpt_correction_T_max 0.7456
_exptl_absorpt_correction_T_min 0.7010
_exptl_absorpt_correction_type multi-scan
_exptl_absorpt_process_details SADABS
_exptl_crystal_colour orange
_exptl_crystal_density_diffrn 1.288
_exptl_crystal_description plate
_exptl_crystal_F_000 2720
_exptl_crystal_size_max 0.243
_exptl_crystal_size_mid 0.109
_exptl_crystal_size_min 0.096
_refine_diff_density_max 0.546
_refine_diff_density_min -0.431
_refine_diff_density_rms 0.072
_refine_ls_extinction_method none
_refine_ls_goodness_of_fit_ref 1.075
_refine_ls_hydrogen_treatment constr
_refine_ls_matrix_type full
_refine_ls_number_parameters 830
_refine_ls_number_reflns 11828
_refine_ls_number_restraints 0
_refine_ls_restrained_S_all 1.075
_refine_ls_R_factor_all 0.0723
_refine_ls_R_factor_gt 0.0467
_refine_ls_shift/su_max 0.003
_refine_ls_shift/su_mean 0.000
_refine_ls_structure_factor_coef Fsqd
_refine_ls_weighting_details 'w=1/[\s^2^(Fo^2^)+(0.0259P)^2^+12.5767P] where P=(Fo^2^+2Fc^2^)/3'
_refine_ls_weighting_scheme calc
_refine_ls_wR_factor_gt 0.0993
_refine_ls_wR_factor_ref 0.1105
_reflns_Friedel_coverage 0.000
_reflns_number_gt 9145
_reflns_number_total 11828
_reflns_threshold_expression 'I > 2\s(I)'
_cod_data_source_file ja9b09616_si_002.cif
_cod_data_source_block 1
_cod_original_sg_symbol_H-M 'P 21/n'
_cod_database_code 4134015
_shelx_shelxl_version_number 2014/7
_shelx_space_group_comment
;
The symmetry employed for this shelxl refinement is uniquely defined
by the following loop, which should always be used as a source of
symmetry information in preference to the above space-group names.
They are only intended as comments.
;
_shelx_estimated_absorpt_t_min 0.850
_shelx_estimated_absorpt_t_max 0.936

loop_
_space_group_symop_operation_xyz
'x, y, z'
'-x+1/2, y+1/2, -z+1/2'
'-x, -y, -z'
'x-1/2, -y-1/2, z-1/2'

loop_
_atom_site_label
_atom_site_type_symbol
_atom_site_fract_x
_atom_site_fract_y
_atom_site_fract_z
_atom_site_U_iso_or_equiv
_atom_site_adp_type
_atom_site_occupancy
_atom_site_site_symmetry_order
_atom_site_calc_flag
_atom_site_refinement_flags_posn
_atom_site_refinement_flags_adp
Cu1 Cu 0.47538(2) 0.70672(2) 0.50484(2) 0.01759(10) Uani 1 1 d . .
Cu2 Cu 0.13092(2) 0.64870(2) 0.53198(2) 0.01767(10) Uani 1 1 d . .
O1 O 0.24308(12) 0.91491(10) 0.48734(10) 0.0158(4) Uani 1 1 d . .
N1 N 0.43958(15) 0.76302(12) 0.42208(13) 0.0181(6) Uani 1 1 d . .
N2 N 0.46213(15) 0.77756(12) 0.56851(12) 0.0153(5) Uani 1 1 d . .
N3 N 0.50945(16) 0.61928(14) 0.53713(13) 0.0222(6) Uani 1 1 d . .
N4 N 0.18144(15) 0.69400(12) 0.47080(13) 0.0171(6) Uani 1 1 d . .
N5 N 0.10640(14) 0.73071(12) 0.57136(12) 0.0156(5) Uani 1 1 d . .
N6 N 0.11393(17) 0.55531(14) 0.52169(15) 0.0285(7) Uani 1 1 d . .
C1 C 0.39257(17) 0.85954(15) 0.47492(15) 0.0158(6) Uani 1 1 d . .
C2 C 0.39745(18) 0.82398(15) 0.41801(15) 0.0161(6) Uani 1 1 d . .
C3 C 0.36451(19) 0.84437(15) 0.34716(16) 0.0200(7) Uani 1 1 d . .
H3 H 0.3330 0.8840 0.3293 0.024 Uiso 1 1 calc R U
C4 C 0.38634(19) 0.79664(16) 0.30919(16) 0.0215(7) Uani 1 1 d . .
H4 H 0.3719 0.7961 0.2600 0.026 Uiso 1 1 calc R U
C5 C 0.43442(18) 0.74852(15) 0.35735(16) 0.0182(7) Uani 1 1 d . .
C6 C 0.42238(17) 0.83918(14) 0.54477(15) 0.0156(6) Uani 1 1 d . .
C7 C 0.42679(19) 0.87871(16) 0.60326(16) 0.0212(7) Uani 1 1 d . .
H7 H 0.4042 0.9226 0.6022 0.025 Uiso 1 1 calc R U
C8 C 0.4696(2) 0.84202(16) 0.66178(17) 0.0236(7) Uani 1 1 d . .
H8 H 0.4826 0.8555 0.7089 0.028 Uiso 1 1 calc R U
C9 C 0.49065(18) 0.78004(15) 0.63823(16) 0.0182(7) Uani 1 1 d . .
C10 C 0.48272(19) 0.69350(15) 0.34132(15) 0.0184(7) Uani 1 1 d . .
C11 C 0.44287(19) 0.63963(15) 0.29824(16) 0.0207(7) Uani 1 1 d . .
C12 C 0.4901(2) 0.59121(16) 0.28067(17) 0.0232(7) Uani 1 1 d . .
H12 H 0.4631 0.5549 0.2508 0.028 Uiso 1 1 calc R U
C13 C 0.5746(2) 0.59441(16) 0.30532(16) 0.0229(7) Uani 1 1 d . .
C14 C 0.6125(2) 0.64925(17) 0.34724(17) 0.0268(8) Uani 1 1 d . .
H14 H 0.6706 0.6526 0.3642 0.032 Uiso 1 1 calc R U
C15 C 0.5679(2) 0.69921(16) 0.36499(16) 0.0229(7) Uani 1 1 d . .
C16 C 0.3509(2) 0.63251(17) 0.27319(19) 0.0290(8) Uani 1 1 d . .
H16A H 0.3348 0.6238 0.3131 0.044 Uiso 1 1 calc R U
H16B H 0.3332 0.5947 0.2402 0.044 Uiso 1 1 calc R U
H16C H 0.3250 0.6744 0.2500 0.044 Uiso 1 1 calc R U
C17 C 0.6240(2) 0.54063(18) 0.2868(2) 0.0344(9) Uani 1 1 d . .
H17A H 0.6019 0.4959 0.2906 0.052 Uiso 1 1 calc R U
H17B H 0.6813 0.5434 0.3189 0.052 Uiso 1 1 calc R U
H17C H 0.6210 0.5477 0.2389 0.052 Uiso 1 1 calc R U
C18 C 0.6123(2) 0.75985(17) 0.4074(2) 0.0334(9) Uani 1 1 d . .
H18A H 0.5876 0.8016 0.3831 0.050 Uiso 1 1 calc R U
H18B H 0.6702 0.7582 0.4133 0.050 Uiso 1 1 calc R U
H18C H 0.6076 0.7589 0.4533 0.050 Uiso 1 1 calc R U
C19 C 0.54114(18) 0.72329(15) 0.67953(15) 0.0173(7) Uani 1 1 d . .
C20 C 0.61937(18) 0.71243(15) 0.67844(15) 0.0180(7) Uani 1 1 d . .
C21 C 0.66380(19) 0.65609(15) 0.71220(15) 0.0193(7) Uani 1 1 d . .
H21 H 0.7168 0.6486 0.7112 0.023 Uiso 1 1 calc R U
C22 C 0.63261(19) 0.61043(15) 0.74744(16) 0.0206(7) Uani 1 1 d . .
C23 C 0.55601(19) 0.62320(16) 0.74952(16) 0.0212(7) Uani 1 1 d . .
H23 H 0.5343 0.5928 0.7739 0.025 Uiso 1 1 calc R U
C24 C 0.51007(19) 0.67922(16) 0.71691(16) 0.0205(7) Uani 1 1 d . .
C25 C 0.65674(19) 0.76167(16) 0.64257(17) 0.0229(7) Uani 1 1 d . .
H25A H 0.6298 0.7568 0.5919 0.034 Uiso 1 1 calc R U
H25B H 0.7154 0.7522 0.6564 0.034 Uiso 1 1 calc R U
H25C H 0.6492 0.8080 0.6561 0.034 Uiso 1 1 calc R U
C26 C 0.6824(2) 0.54982(16) 0.78406(17) 0.0267(8) Uani 1 1 d . .
H26A H 0.7113 0.5310 0.7556 0.040 Uiso 1 1 calc R U
H26B H 0.6459 0.5154 0.7909 0.040 Uiso 1 1 calc R U
H26C H 0.7225 0.5638 0.8295 0.040 Uiso 1 1 calc R U
C27 C 0.4279(2) 0.69187(17) 0.72249(18) 0.0273(8) Uani 1 1 d . .
H27A H 0.4330 0.7286 0.7558 0.041 Uiso 1 1 calc R U
H27B H 0.4095 0.6506 0.7386 0.041 Uiso 1 1 calc R U
H27C H 0.3879 0.7047 0.6767 0.041 Uiso 1 1 calc R U
C28 C 0.36269(18) 0.93151(14) 0.45979(15) 0.0147(6) Uani 1 1 d . .
C29 C 0.41109(18) 0.97518(15) 0.43823(16) 0.0190(7) Uani 1 1 d . .
H29 H 0.4595 0.9582 0.4337 0.023 Uiso 1 1 calc R U
C30 C 0.39053(19) 1.04241(15) 0.42325(17) 0.0227(7) Uani 1 1 d . .
H30 H 0.4238 1.0710 0.4077 0.027 Uiso 1 1 calc R U
C31 C 0.32110(19) 1.06777(15) 0.43110(16) 0.0204(7) Uani 1 1 d . .
H31 H 0.3071 1.1141 0.4211 0.025 Uiso 1 1 calc R U
C32 C 0.27159(18) 1.02660(14) 0.45329(15) 0.0162(6) Uani 1 1 d . .
C33 C 0.29279(18) 0.95836(14) 0.46700(15) 0.0157(6) Uani 1 1 d . .
C34 C 0.19602(18) 1.05225(14) 0.46514(16) 0.0168(7) Uani 1 1 d . .
C35 C 0.1639(2) 1.11900(15) 0.42754(18) 0.0237(7) Uani 1 1 d . .
H35A H 0.1491 1.1128 0.3772 0.036 Uiso 1 1 calc R U
H35B H 0.2065 1.1538 0.4445 0.036 Uiso 1 1 calc R U
H35C H 0.1154 1.1332 0.4368 0.036 Uiso 1 1 calc R U
C36 C 0.2188(2) 1.06320(16) 0.54397(17) 0.0262(8) Uani 1 1 d . .
H36A H 0.1700 1.0774 0.5528 0.039 Uiso 1 1 calc R U
H36B H 0.2610 1.0983 0.5604 0.039 Uiso 1 1 calc R U
H36C H 0.2398 1.0208 0.5688 0.039 Uiso 1 1 calc R U
C37 C 0.13243(18) 0.99588(14) 0.44182(15) 0.0165(6) Uani 1 1 d . .
C38 C 0.15946(17) 0.92935(14) 0.45936(15) 0.0147(6) Uani 1 1 d . .
C39 C 0.10442(18) 0.87656(14) 0.45273(15) 0.0152(6) Uani 1 1 d . .
C40 C 0.02128(19) 0.89086(15) 0.42130(16) 0.0199(7) Uani 1 1 d . .
H40 H -0.0173 0.8555 0.4158 0.024 Uiso 1 1 calc R U
C41 C -0.00695(19) 0.95511(15) 0.39780(16) 0.0210(7) Uani 1 1 d . .
H41 H -0.0639 0.9632 0.3742 0.025 Uiso 1 1 calc R U
C42 C 0.04896(19) 1.00738(15) 0.40912(16) 0.0192(7) Uani 1 1 d . .
H42 H 0.0299 1.0519 0.3943 0.023 Uiso 1 1 calc R U
C43 C 0.12763(17) 0.80655(14) 0.48262(16) 0.0161(6) Uani 1 1 d . .
C44 C 0.16436(18) 0.76205(15) 0.45112(16) 0.0168(6) Uani 1 1 d . .
C45 C 0.19106(19) 0.77591(15) 0.39491(16) 0.0208(7) Uani 1 1 d . .
H45 H 0.1866 0.8179 0.3713 0.025 Uiso 1 1 calc R U
C46 C 0.22419(19) 0.71752(15) 0.38154(16) 0.0212(7) Uani 1 1 d . .
H46 H 0.2477 0.7112 0.3473 0.025 Uiso 1 1 calc R U
C47 C 0.21670(18) 0.66772(15) 0.42895(16) 0.0185(7) Uani 1 1 d . .
C48 C 0.10395(17) 0.79377(14) 0.54014(15) 0.0156(6) Uani 1 1 d . .
C49 C 0.07673(18) 0.84284(15) 0.57672(16) 0.0186(7) Uani 1 1 d . .
H49 H 0.0689 0.8897 0.5660 0.022 Uiso 1 1 calc R U
C50 C 0.06380(18) 0.81019(15) 0.63044(16) 0.0192(7) Uani 1 1 d . .
H50 H 0.0462 0.8301 0.6644 0.023 Uiso 1 1 calc R U
C51 C 0.08180(18) 0.74084(15) 0.62536(15) 0.0167(6) Uani 1 1 d . .
C52 C 0.24105(18) 0.59520(14) 0.43524(16) 0.0165(6) Uani 1 1 d . .
C53 C 0.29281(18) 0.56921(15) 0.49999(16) 0.0188(7) Uani 1 1 d . .
C54 C 0.30970(18) 0.50010(15) 0.50608(17) 0.0206(7) Uani 1 1 d . .
H54 H 0.3446 0.4826 0.5499 0.025 Uiso 1 1 calc R U
C55 C 0.27730(19) 0.45596(15) 0.45028(17) 0.0204(7) Uani 1 1 d . .
C56 C 0.22862(18) 0.48283(16) 0.38633(17) 0.0213(7) Uani 1 1 d . .
H56 H 0.2071 0.4534 0.3473 0.026 Uiso 1 1 calc R U
C57 C 0.21006(18) 0.55202(15) 0.37739(16) 0.0197(7) Uani 1 1 d . .
C58 C 0.3297(2) 0.61352(16) 0.56326(16) 0.0234(7) Uani 1 1 d . .
H58A H 0.3433 0.6578 0.5490 0.035 Uiso 1 1 calc R U
H58B H 0.3796 0.5922 0.5958 0.035 Uiso 1 1 calc R U
H58C H 0.2902 0.6194 0.5862 0.035 Uiso 1 1 calc R U
C59 C 0.2939(2) 0.38090(16) 0.45988(19) 0.0294(8) Uani 1 1 d . .
H59A H 0.3472 0.3734 0.4974 0.044 Uiso 1 1 calc R U
H59B H 0.2946 0.3614 0.4164 0.044 Uiso 1 1 calc R U
H59C H 0.2508 0.3592 0.4720 0.044 Uiso 1 1 calc R U
C60 C 0.1545(2) 0.57694(17) 0.30666(17) 0.0269(8) Uani 1 1 d . .
H60A H 0.1153 0.6096 0.3122 0.040 Uiso 1 1 calc R U
H60B H 0.1247 0.5386 0.2785 0.040 Uiso 1 1 calc R U
H60C H 0.1874 0.5989 0.2833 0.040 Uiso 1 1 calc R U
C61 C 0.07425(19) 0.68580(14) 0.67130(15) 0.0171(7) Uani 1 1 d . .
C62 C 0.1425(2) 0.64856(16) 0.71371(16) 0.0231(7) Uani 1 1 d . .
C63 C 0.1331(2) 0.60099(16) 0.76009(17) 0.0254(7) Uani 1 1 d . .
H63 H 0.1797 0.5766 0.7894 0.031 Uiso 1 1 calc R U
C64 C 0.0577(2) 0.58850(15) 0.76443(16) 0.0242(7) Uani 1 1 d . .
C65 C -0.0098(2) 0.62350(15) 0.72037(17) 0.0233(7) Uani 1 1 d . .
H65 H -0.0623 0.6137 0.7214 0.028 Uiso 1 1 calc R U
C66 C -0.00308(19) 0.67284(15) 0.67444(16) 0.0191(7) Uani 1 1 d . .
C67 C 0.2272(2) 0.65897(19) 0.7131(2) 0.0348(9) Uani 1 1 d . .
H67A H 0.2249 0.6573 0.6650 0.052 Uiso 1 1 calc R U
H67B H 0.2637 0.6232 0.7405 0.052 Uiso 1 1 calc R U
H67C H 0.2482 0.7032 0.7335 0.052 Uiso 1 1 calc R U
C68 C 0.0491(2) 0.53787(17) 0.81596(19) 0.0354(9) Uani 1 1 d . .
H68A H 0.0655 0.4930 0.8056 0.053 Uiso 1 1 calc R U
H68B H -0.0081 0.5364 0.8124 0.053 Uiso 1 1 calc R U
H68C H 0.0843 0.5513 0.8633 0.053 Uiso 1 1 calc R U
C69 C -0.0784(2) 0.71170(17) 0.63131(18) 0.0265(8) Uani 1 1 d . .
H69A H -0.0792 0.7553 0.6537 0.040 Uiso 1 1 calc R U
H69B H -0.1274 0.6857 0.6275 0.040 Uiso 1 1 calc R U
H69C H -0.0776 0.7194 0.5846 0.040 Uiso 1 1 calc R U
C70 C 0.5299(2) 0.56811(16) 0.56403(16) 0.0222(7) Uani 1 1 d . .
C71 C 0.5547(2) 0.50297(16) 0.59829(17) 0.0274(8) Uani 1 1 d . .
H71A H 0.5953 0.4821 0.5823 0.041 Uiso 1 1 calc R U
H71B H 0.5067 0.4734 0.5867 0.041 Uiso 1 1 calc R U
H71C H 0.5789 0.5096 0.6489 0.041 Uiso 1 1 calc R U
C72 C 0.1035(2) 0.49969(17) 0.50477(19) 0.0290(8) Uani 1 1 d . .
C73 C 0.0902(2) 0.42918(17) 0.4826(2) 0.0373(9) Uani 1 1 d . .
H73A H 0.1223 0.4186 0.4538 0.056 Uiso 1 1 calc R U
H73B H 0.0318 0.4219 0.4553 0.056 Uiso 1 1 calc R U
H73C H 0.1075 0.3997 0.5237 0.056 Uiso 1 1 calc R U
O1S O 0.10487(15) 0.34513(12) 0.62687(13) 0.0383(6) Uani 1 1 d . .
C3S C 0.0511(3) 0.4450(2) 0.6598(2) 0.0495(11) Uani 1 1 d . .
H3SA H 0.0588 0.4717 0.6226 0.074 Uiso 1 1 calc R U
H3SB H 0.1008 0.4475 0.7020 0.074 Uiso 1 1 calc R U
H3SC H 0.0046 0.4632 0.6697 0.074 Uiso 1 1 calc R U
C4S C 0.0342(2) 0.3721(2) 0.6367(2) 0.0414(10) Uani 1 1 d . .
H4SA H 0.0223 0.3456 0.6725 0.050 Uiso 1 1 calc R U
H4SB H -0.0140 0.3695 0.5925 0.050 Uiso 1 1 calc R U
C5S C 0.0898(2) 0.27864(18) 0.5990(2) 0.0398(9) Uani 1 1 d . .
H5SA H 0.0438 0.2792 0.5532 0.048 Uiso 1 1 calc R U
H5SB H 0.0746 0.2487 0.6307 0.048 Uiso 1 1 calc R U
C6S C 0.1653(3) 0.2530(2) 0.5908(3) 0.0530(12) Uani 1 1 d . .
H6SA H 0.1796 0.2826 0.5589 0.080 Uiso 1 1 calc R U
H6SB H 0.1557 0.2070 0.5717 0.080 Uiso 1 1 calc R U
H6SC H 0.2105 0.2525 0.6363 0.080 Uiso 1 1 calc R U
N1S N 0.2299(2) 0.9655(2) 0.67798(19) 0.0563(10) Uani 1 1 d . .
C1S C 0.2520(3) 0.9099(2) 0.6818(2) 0.0437(10) Uani 1 1 d . .
C2S C 0.2782(3) 0.8408(2) 0.6870(3) 0.0624(14) Uani 1 1 d . .
H2SA H 0.3115 0.8339 0.6585 0.094 Uiso 1 1 calc R U
H2SB H 0.2300 0.8112 0.6702 0.094 Uiso 1 1 calc R U
H2SC H 0.3108 0.8300 0.7358 0.094 Uiso 1 1 calc R U

loop_
_atom_site_aniso_label
_atom_site_aniso_U_11
_atom_site_aniso_U_22
_atom_site_aniso_U_33
_atom_site_aniso_U_23
_atom_site_aniso_U_13
_atom_site_aniso_U_12
Cu1 0.0221(2) 0.01274(19) 0.0180(2) -0.00040(15) 0.00749(16) 0.00347(15)
Cu2 0.0254(2) 0.00902(18) 0.0228(2) 0.00222(15) 0.01388(17) 0.00188(15)
O1 0.0167(11) 0.0121(10) 0.0203(11) 0.0043(9) 0.0086(9) 0.0027(8)
N1 0.0223(14) 0.0138(13) 0.0187(14) -0.0032(11) 0.0083(11) 0.0016(11)
N2 0.0188(13) 0.0118(13) 0.0170(14) 0.0000(10) 0.0085(11) 0.0007(10)
N3 0.0272(15) 0.0217(15) 0.0183(14) -0.0029(12) 0.0089(12) 0.0020(12)
N4 0.0227(14) 0.0108(13) 0.0212(14) 0.0029(10) 0.0122(11) 0.0034(10)
N5 0.0200(14) 0.0108(12) 0.0185(13) 0.0043(10) 0.0101(11) 0.0010(10)
N6 0.0344(17) 0.0193(16) 0.0404(18) 0.0021(13) 0.0239(14) 0.0011(12)
C1 0.0129(15) 0.0135(15) 0.0201(16) -0.0010(13) 0.0052(13) -0.0018(12)
C2 0.0167(16) 0.0136(15) 0.0191(16) -0.0014(13) 0.0079(13) 0.0029(12)
C3 0.0247(17) 0.0164(16) 0.0187(16) 0.0012(13) 0.0079(14) 0.0055(13)
C4 0.0290(18) 0.0203(17) 0.0165(16) -0.0002(13) 0.0098(14) 0.0021(14)
C5 0.0212(17) 0.0136(15) 0.0211(17) -0.0012(13) 0.0094(14) 0.0007(12)
C6 0.0136(15) 0.0131(15) 0.0196(16) -0.0026(12) 0.0054(13) -0.0012(12)
C7 0.0234(18) 0.0163(16) 0.0244(18) -0.0038(13) 0.0093(14) 0.0030(13)
C8 0.0306(19) 0.0218(17) 0.0180(17) -0.0052(14) 0.0088(15) 0.0016(14)
C9 0.0194(16) 0.0181(16) 0.0185(17) -0.0010(13) 0.0087(13) -0.0002(13)
C10 0.0268(18) 0.0169(16) 0.0158(16) 0.0021(13) 0.0129(14) 0.0041(13)
C11 0.0276(18) 0.0177(16) 0.0203(17) 0.0003(13) 0.0129(14) 0.0015(13)
C12 0.034(2) 0.0173(17) 0.0226(17) -0.0026(14) 0.0151(15) 0.0004(14)
C13 0.0323(19) 0.0190(17) 0.0220(17) 0.0002(14) 0.0153(15) 0.0040(14)
C14 0.0271(19) 0.0252(18) 0.0291(19) -0.0010(15) 0.0116(15) 0.0030(15)
C15 0.0283(19) 0.0187(17) 0.0226(18) -0.0022(14) 0.0105(15) 0.0006(14)
C16 0.031(2) 0.0219(18) 0.037(2) -0.0091(15) 0.0151(16) -0.0003(15)
C17 0.039(2) 0.0270(19) 0.043(2) -0.0080(17) 0.0214(18) 0.0053(16)
C18 0.029(2) 0.0258(19) 0.044(2) -0.0113(17) 0.0125(17) 0.0003(15)
C19 0.0209(17) 0.0165(16) 0.0131(15) -0.0026(12) 0.0046(13) -0.0019(12)
C20 0.0225(17) 0.0139(15) 0.0147(16) -0.0011(13) 0.0036(13) -0.0033(13)
C21 0.0182(16) 0.0189(16) 0.0190(16) -0.0006(13) 0.0047(13) 0.0000(13)
C22 0.0248(18) 0.0151(16) 0.0172(16) 0.0003(13) 0.0024(14) -0.0032(13)
C23 0.0259(18) 0.0206(17) 0.0157(16) 0.0002(13) 0.0061(14) -0.0058(14)
C24 0.0226(17) 0.0224(17) 0.0156(16) -0.0049(13) 0.0062(13) -0.0034(14)
C25 0.0232(17) 0.0210(17) 0.0246(18) 0.0041(14) 0.0088(14) 0.0013(14)
C26 0.0277(19) 0.0197(17) 0.0273(19) 0.0060(15) 0.0041(15) -0.0037(14)
C27 0.0294(19) 0.0273(19) 0.0285(19) -0.0022(15) 0.0146(16) -0.0033(15)
C28 0.0186(16) 0.0116(15) 0.0124(15) -0.0015(12) 0.0042(13) 0.0022(12)
C29 0.0145(16) 0.0204(16) 0.0239(17) -0.0001(13) 0.0092(14) 0.0000(13)
C30 0.0236(18) 0.0147(16) 0.0320(19) 0.0007(14) 0.0127(15) -0.0058(13)
C31 0.0246(17) 0.0107(15) 0.0281(18) -0.0002(13) 0.0123(15) -0.0014(13)
C32 0.0197(16) 0.0125(15) 0.0159(16) -0.0013(12) 0.0061(13) 0.0019(12)
C33 0.0208(16) 0.0132(15) 0.0140(15) -0.0001(12) 0.0075(13) -0.0023(12)
C34 0.0218(17) 0.0087(15) 0.0241(17) 0.0010(13) 0.0132(14) 0.0023(12)
C35 0.0265(18) 0.0103(15) 0.037(2) 0.0027(14) 0.0152(16) 0.0029(13)
C36 0.035(2) 0.0198(17) 0.0279(19) -0.0037(14) 0.0161(16) 0.0035(15)
C37 0.0229(17) 0.0127(15) 0.0183(16) 0.0035(12) 0.0129(14) 0.0045(12)
C38 0.0166(16) 0.0151(15) 0.0151(15) 0.0015(12) 0.0089(13) 0.0038(12)
C39 0.0216(17) 0.0119(15) 0.0163(16) 0.0013(12) 0.0119(13) 0.0030(12)
C40 0.0225(17) 0.0174(16) 0.0250(17) 0.0027(13) 0.0147(14) -0.0017(13)
C41 0.0202(17) 0.0209(17) 0.0248(17) 0.0081(14) 0.0118(14) 0.0056(13)
C42 0.0269(18) 0.0110(15) 0.0239(17) 0.0061(13) 0.0143(14) 0.0067(13)
C43 0.0148(15) 0.0122(15) 0.0221(16) 0.0024(13) 0.0078(13) -0.0009(12)
C44 0.0186(16) 0.0138(15) 0.0204(16) 0.0029(13) 0.0099(13) 0.0011(12)
C45 0.0249(17) 0.0168(16) 0.0245(17) 0.0069(13) 0.0136(14) 0.0029(13)
C46 0.0292(18) 0.0178(17) 0.0239(17) 0.0036(14) 0.0184(15) 0.0028(13)
C47 0.0221(17) 0.0140(16) 0.0215(17) 0.0001(13) 0.0106(14) 0.0022(12)
C48 0.0163(15) 0.0111(14) 0.0207(16) 0.0036(13) 0.0083(13) 0.0018(12)
C49 0.0230(17) 0.0093(15) 0.0270(18) 0.0025(13) 0.0132(14) 0.0023(12)
C50 0.0251(17) 0.0147(16) 0.0232(17) 0.0020(13) 0.0154(14) 0.0019(13)
C51 0.0196(16) 0.0138(15) 0.0185(16) 0.0025(13) 0.0091(13) 0.0002(12)
C52 0.0184(16) 0.0118(15) 0.0243(17) 0.0003(13) 0.0138(14) 0.0008(12)
C53 0.0179(16) 0.0161(16) 0.0262(18) 0.0002(13) 0.0126(14) 0.0011(13)
C54 0.0176(17) 0.0188(16) 0.0271(18) 0.0052(14) 0.0104(14) 0.0058(13)
C55 0.0195(17) 0.0148(16) 0.0308(19) -0.0018(14) 0.0137(15) 0.0023(13)
C56 0.0210(17) 0.0179(16) 0.0268(18) -0.0075(14) 0.0107(14) -0.0005(13)
C57 0.0176(16) 0.0190(16) 0.0259(18) 0.0003(14) 0.0119(14) 0.0032(13)
C58 0.0266(18) 0.0196(17) 0.0251(18) 0.0005(14) 0.0109(15) 0.0024(14)
C59 0.032(2) 0.0167(17) 0.042(2) -0.0006(15) 0.0169(17) 0.0029(14)
C60 0.0283(19) 0.0258(19) 0.0259(19) -0.0025(15) 0.0091(15) 0.0016(14)
C61 0.0265(17) 0.0112(15) 0.0175(16) 0.0005(12) 0.0126(14) 0.0019(12)
C62 0.0304(19) 0.0191(17) 0.0235(17) 0.0034(14) 0.0140(15) 0.0028(14)
C63 0.0307(19) 0.0209(17) 0.0259(18) 0.0066(15) 0.0118(15) 0.0059(14)
C64 0.042(2) 0.0129(16) 0.0215(18) 0.0024(13) 0.0170(16) -0.0010(14)
C65 0.0301(19) 0.0164(16) 0.0302(19) 0.0014(14) 0.0193(16) -0.0020(14)
C66 0.0278(18) 0.0129(15) 0.0202(17) 0.0000(13) 0.0132(14) 0.0009(13)
C67 0.027(2) 0.039(2) 0.040(2) 0.0153(18) 0.0138(17) 0.0046(16)
C68 0.057(3) 0.0219(19) 0.034(2) 0.0125(16) 0.0248(19) 0.0029(17)
C69 0.0259(18) 0.0242(18) 0.033(2) 0.0064(15) 0.0150(16) 0.0023(14)
C70 0.0262(18) 0.0202(18) 0.0203(17) -0.0013(14) 0.0086(14) 0.0004(14)
C71 0.034(2) 0.0196(17) 0.0260(18) 0.0032(14) 0.0085(16) 0.0026(15)
C72 0.033(2) 0.021(2) 0.042(2) 0.0030(16) 0.0253(17) 0.0010(15)
C73 0.045(2) 0.0172(18) 0.062(3) -0.0048(17) 0.033(2) -0.0017(16)
O1S 0.0442(16) 0.0260(14) 0.0492(16) -0.0082(12) 0.0223(13) -0.0026(12)
C3S 0.061(3) 0.039(2) 0.051(3) -0.005(2) 0.024(2) 0.010(2)
C4S 0.044(2) 0.043(2) 0.043(2) -0.0010(19) 0.024(2) 0.0038(19)
C5S 0.051(2) 0.027(2) 0.046(2) -0.0078(18) 0.023(2) -0.0090(18)
C6S 0.065(3) 0.033(2) 0.072(3) -0.002(2) 0.038(3) 0.006(2)
N1S 0.074(3) 0.046(2) 0.052(2) 0.0000(19) 0.026(2) -0.018(2)
C1S 0.042(2) 0.047(3) 0.044(3) 0.004(2) 0.018(2) -0.013(2)
C2S 0.037(3) 0.049(3) 0.095(4) 0.008(3) 0.017(3) 0.002(2)

loop_
_atom_type_symbol
_atom_type_description
_atom_type_scat_dispersion_real
_atom_type_scat_dispersion_imag
_atom_type_scat_source
C C 0.0033 0.0016 'International Tables Vol C Tables 4.2.6.8 and 6.1.1.4'
H H 0.0000 0.0000 'International Tables Vol C Tables 4.2.6.8 and 6.1.1.4'
Cu Cu 0.3201 1.2651 'International Tables Vol C Tables 4.2.6.8 and 6.1.1.4'
N N 0.0061 0.0033 'International Tables Vol C Tables 4.2.6.8 and 6.1.1.4'
O O 0.0106 0.0060 'International Tables Vol C Tables 4.2.6.8 and 6.1.1.4'

loop_
_geom_angle_atom_site_label_1
_geom_angle_atom_site_label_2
_geom_angle_atom_site_label_3
_geom_angle
N3 Cu1 N1 143.29(11)
N3 Cu1 N2 120.99(10)
N1 Cu1 N2 95.68(10)
N6 Cu2 N5 145.62(11)
N6 Cu2 N4 117.32(11)
N5 Cu2 N4 96.31(10)
C38 O1 C33 115.5(2)
C5 N1 C2 106.6(2)
C5 N1 Cu1 129.6(2)
C2 N1 Cu1 122.60(19)
C9 N2 C6 106.5(2)
C9 N2 Cu1 130.3(2)
C6 N2 Cu1 123.08(19)
C70 N3 Cu1 172.1(3)
C47 N4 C44 106.6(2)
C47 N4 Cu2 130.6(2)
C44 N4 Cu2 120.87(19)
C51 N5 C48 106.5(2)
C51 N5 Cu2 131.3(2)
C48 N5 Cu2 121.89(19)
C72 N6 Cu2 169.0(3)
C2 C1 C6 127.3(3)
C2 C1 C28 115.1(3)
C6 C1 C28 117.0(3)
C1 C2 N1 125.3(3)
C1 C2 C3 126.5(3)
N1 C2 C3 108.1(2)
C4 C3 C2 107.5(3)
C4 C3 H3 126.2
C2 C3 H3 126.2
C3 C4 C5 106.5(3)
C3 C4 H4 126.8
C5 C4 H4 126.8
N1 C5 C4 111.2(3)
N1 C5 C10 123.0(3)
C4 C5 C10 125.3(3)
C1 C6 N2 124.0(3)
C1 C6 C7 127.0(3)
N2 C6 C7 108.6(3)
C8 C7 C6 107.4(3)
C8 C7 H7 126.3
C6 C7 H7 126.3
C7 C8 C9 106.4(3)
C7 C8 H8 126.8
C9 C8 H8 126.8
N2 C9 C8 111.1(3)
N2 C9 C19 119.7(3)
C8 C9 C19 129.2(3)
C15 C10 C11 120.3(3)
C15 C10 C5 119.2(3)
C11 C10 C5 120.3(3)
C10 C11 C12 118.7(3)
C10 C11 C16 120.6(3)
C12 C11 C16 120.6(3)
C13 C12 C11 122.2(3)
C13 C12 H12 118.9
C11 C12 H12 118.9
C12 C13 C14 117.8(3)
C12 C13 C17 121.0(3)
C14 C13 C17 121.2(3)
C15 C14 C13 122.0(3)
C15 C14 H14 119.0
C13 C14 H14 119.0
C14 C15 C10 119.0(3)
C14 C15 C18 119.6(3)
C10 C15 C18 121.4(3)
C11 C16 H16A 109.5
C11 C16 H16B 109.5
H16A C16 H16B 109.5
C11 C16 H16C 109.5
H16A C16 H16C 109.5
H16B C16 H16C 109.5
C13 C17 H17A 109.5
C13 C17 H17B 109.5
H17A C17 H17B 109.5
C13 C17 H17C 109.5
H17A C17 H17C 109.5
H17B C17 H17C 109.5
C15 C18 H18A 109.5
C15 C18 H18B 109.5
H18A C18 H18B 109.5
C15 C18 H18C 109.5
H18A C18 H18C 109.5
H18B C18 H18C 109.5
C20 C19 C24 119.9(3)
C20 C19 C9 119.2(3)
C24 C19 C9 120.9(3)
C21 C20 C19 119.2(3)
C21 C20 C25 119.8(3)
C19 C20 C25 121.1(3)
C20 C21 C22 121.7(3)
C20 C21 H21 119.2
C22 C21 H21 119.2
C23 C22 C21 118.2(3)
C23 C22 C26 121.2(3)
C21 C22 C26 120.6(3)
C22 C23 C24 121.8(3)
C22 C23 H23 119.1
C24 C23 H23 119.1
C23 C24 C19 119.2(3)
C23 C24 C27 119.7(3)
C19 C24 C27 121.1(3)
C20 C25 H25A 109.5
C20 C25 H25B 109.5
H25A C25 H25B 109.5
C20 C25 H25C 109.5
H25A C25 H25C 109.5
H25B C25 H25C 109.5
C22 C26 H26A 109.5
C22 C26 H26B 109.5
H26A C26 H26B 109.5
C22 C26 H26C 109.5
H26A C26 H26C 109.5
H26B C26 H26C 109.5
C24 C27 H27A 109.5
C24 C27 H27B 109.5
H27A C27 H27B 109.5
C24 C27 H27C 109.5
H27A C27 H27C 109.5
H27B C27 H27C 109.5
C29 C28 C33 117.6(3)
C29 C28 C1 116.3(3)
C33 C28 C1 126.1(3)
C30 C29 C28 121.8(3)
C30 C29 H29 119.1
C28 C29 H29 119.1
C29 C30 C31 119.4(3)
C29 C30 H30 120.3
C31 C30 H30 120.3
C30 C31 C32 120.9(3)
C30 C31 H31 119.5
C32 C31 H31 119.5
C31 C32 C33 118.7(3)
C31 C32 C34 123.2(3)
C33 C32 C34 118.1(3)
C28 C33 O1 118.1(2)
C28 C33 C32 121.6(3)
O1 C33 C32 120.3(3)
C32 C34 C37 106.6(2)
C32 C34 C35 112.7(2)
C37 C34 C35 112.4(2)
C32 C34 C36 108.4(2)
C37 C34 C36 108.1(2)
C35 C34 C36 108.5(2)
C34 C35 H35A 109.5
C34 C35 H35B 109.5
H35A C35 H35B 109.5
C34 C35 H35C 109.5
H35A C35 H35C 109.5
H35B C35 H35C 109.5
C34 C36 H36A 109.5
C34 C36 H36B 109.5
H36A C36 H36B 109.5
C34 C36 H36C 109.5
H36A C36 H36C 109.5
H36B C36 H36C 109.5
C42 C37 C38 118.4(3)
C42 C37 C34 123.6(3)
C38 C37 C34 117.8(3)
C39 C38 O1 118.2(2)
C39 C38 C37 121.4(3)
O1 C38 C37 120.3(3)
C40 C39 C38 117.7(3)
C40 C39 C43 117.1(3)
C38 C39 C43 125.0(3)
C41 C40 C39 121.9(3)
C41 C40 H40 119.1
C39 C40 H40 119.1
C40 C41 C42 119.1(3)
C40 C41 H41 120.5
C42 C41 H41 120.5
C41 C42 C37 121.0(3)
C41 C42 H42 119.5
C37 C42 H42 119.5
C44 C43 C48 127.6(3)
C44 C43 C39 119.5(3)
C48 C43 C39 112.8(2)
C43 C44 N4 123.9(3)
C43 C44 C45 127.5(3)
N4 C44 C45 108.6(3)
C46 C45 C44 107.1(3)
C46 C45 H45 126.4
C44 C45 H45 126.4
C45 C46 C47 106.9(3)
C45 C46 H46 126.6
C47 C46 H46 126.6
N4 C47 C46 110.9(3)
N4 C47 C52 120.3(3)
C46 C47 C52 128.9(3)
N5 C48 C49 108.9(2)
N5 C48 C43 125.2(3)
C49 C48 C43 125.8(3)
C50 C49 C48 107.3(3)
C50 C49 H49 126.3
C48 C49 H49 126.3
C49 C50 C51 106.6(3)
C49 C50 H50 126.7
C51 C50 H50 126.7
N5 C51 C50 110.6(3)
N5 C51 C61 123.4(3)
C50 C51 C61 125.9(3)
C57 C52 C53 119.8(3)
C57 C52 C47 120.2(3)
C53 C52 C47 119.9(3)
C54 C53 C52 119.0(3)
C54 C53 C58 118.9(3)
C52 C53 C58 122.1(3)
C55 C54 C53 122.2(3)
C55 C54 H54 118.9
C53 C54 H54 118.9
C56 C55 C54 117.9(3)
C56 C55 C59 121.5(3)
C54 C55 C59 120.6(3)
C55 C56 C57 122.0(3)
C55 C56 H56 119.0
C57 C56 H56 119.0
C56 C57 C52 118.9(3)
C56 C57 C60 118.8(3)
C52 C57 C60 122.3(3)
C53 C58 H58A 109.5
C53 C58 H58B 109.5
H58A C58 H58B 109.5
C53 C58 H58C 109.5
H58A C58 H58C 109.5
H58B C58 H58C 109.5
C55 C59 H59A 109.5
C55 C59 H59B 109.5
H59A C59 H59B 109.5
C55 C59 H59C 109.5
H59A C59 H59C 109.5
H59B C59 H59C 109.5
C57 C60 H60A 109.5
C57 C60 H60B 109.5
H60A C60 H60B 109.5
C57 C60 H60C 109.5
H60A C60 H60C 109.5
H60B C60 H60C 109.5
C62 C61 C66 119.5(3)
C62 C61 C51 121.8(3)
C66 C61 C51 118.7(3)
C63 C62 C61 119.4(3)
C63 C62 C67 117.7(3)
C61 C62 C67 122.8(3)
C64 C63 C62 121.6(3)
C64 C63 H63 119.2
C62 C63 H63 119.2
C65 C64 C63 118.4(3)
C65 C64 C68 120.8(3)
C63 C64 C68 120.8(3)
C64 C65 C66 122.0(3)
C64 C65 H65 119.0
C66 C65 H65 119.0
C65 C66 C61 118.9(3)
C65 C66 C69 118.9(3)
C61 C66 C69 122.2(3)
C62 C67 H67A 109.5
C62 C67 H67B 109.5
H67A C67 H67B 109.5
C62 C67 H67C 109.5
H67A C67 H67C 109.5
H67B C67 H67C 109.5
C64 C68 H68A 109.5
C64 C68 H68B 109.5
H68A C68 H68B 109.5
C64 C68 H68C 109.5
H68A C68 H68C 109.5
H68B C68 H68C 109.5
C66 C69 H69A 109.5
C66 C69 H69B 109.5
H69A C69 H69B 109.5
C66 C69 H69C 109.5
H69A C69 H69C 109.5
H69B C69 H69C 109.5
N3 C70 C71 179.2(4)
C70 C71 H71A 109.5
C70 C71 H71B 109.5
H71A C71 H71B 109.5
C70 C71 H71C 109.5
H71A C71 H71C 109.5
H71B C71 H71C 109.5
N6 C72 C73 179.4(4)
C72 C73 H73A 109.5
C72 C73 H73B 109.5
H73A C73 H73B 109.5
C72 C73 H73C 109.5
H73A C73 H73C 109.5
H73B C73 H73C 109.5
C5S O1S C4S 111.1(3)
C4S C3S H3SA 109.5
C4S C3S H3SB 109.5
H3SA C3S H3SB 109.5
C4S C3S H3SC 109.5
H3SA C3S H3SC 109.5
H3SB C3S H3SC 109.5
O1S C4S C3S 108.7(3)
O1S C4S H4SA 109.9
C3S C4S H4SA 109.9
O1S C4S H4SB 109.9
C3S C4S H4SB 109.9
H4SA C4S H4SB 108.3
O1S C5S C6S 108.7(3)
O1S C5S H5SA 109.9
C6S C5S H5SA 109.9
O1S C5S H5SB 109.9
C6S C5S H5SB 109.9
H5SA C5S H5SB 108.3
C5S C6S H6SA 109.5
C5S C6S H6SB 109.5
H6SA C6S H6SB 109.5
C5S C6S H6SC 109.5
H6SA C6S H6SC 109.5
H6SB C6S H6SC 109.5
N1S C1S C2S 178.9(5)
C1S C2S H2SA 109.5
C1S C2S H2SB 109.5
H2SA C2S H2SB 109.5
C1S C2S H2SC 109.5
H2SA C2S H2SC 109.5
H2SB C2S H2SC 109.5

loop_
_geom_bond_atom_site_label_1
_geom_bond_atom_site_label_2
_geom_bond_distance
Cu1 N3 1.869(3)
Cu1 N1 1.938(2)
Cu1 N2 1.991(2)
Cu2 N6 1.869(3)
Cu2 N5 1.931(2)
Cu2 N4 2.002(2)
O1 C38 1.394(3)
O1 C33 1.395(3)
N1 C5 1.336(4)
N1 C2 1.400(4)
N2 C9 1.338(4)
N2 C6 1.399(4)
N3 C70 1.145(4)
N4 C47 1.339(4)
N4 C44 1.405(4)
N5 C51 1.351(4)
N5 C48 1.396(4)
N6 C72 1.147(4)
C1 C2 1.398(4)
C1 C6 1.398(4)
C1 C28 1.508(4)
C2 C3 1.417(4)
C3 C4 1.368(4)
C3 H3 0.9500
C4 C5 1.408(4)
C4 H4 0.9500
C5 C10 1.489(4)
C6 C7 1.415(4)
C7 C8 1.370(4)
C7 H7 0.9500
C8 C9 1.416(4)
C8 H8 0.9500
C9 C19 1.487(4)
C10 C15 1.395(4)
C10 C11 1.397(4)
C11 C12 1.399(4)
C11 C16 1.509(5)
C12 C13 1.380(5)
C12 H12 0.9500
C13 C14 1.393(5)
C13 C17 1.508(4)
C14 C15 1.391(4)
C14 H14 0.9500
C15 C18 1.518(5)
C16 H16A 0.9800
C16 H16B 0.9800
C16 H16C 0.9800
C17 H17A 0.9800
C17 H17B 0.9800
C17 H17C 0.9800
C18 H18A 0.9800
C18 H18B 0.9800
C18 H18C 0.9800
C19 C20 1.398(4)
C19 C24 1.401(4)
C20 C21 1.390(4)
C20 C25 1.511(4)
C21 C22 1.392(4)
C21 H21 0.9500
C22 C23 1.384(4)
C22 C26 1.511(4)
C23 C24 1.388(4)
C23 H23 0.9500
C24 C27 1.510(4)
C25 H25A 0.9800
C25 H25B 0.9800
C25 H25C 0.9800
C26 H26A 0.9800
C26 H26B 0.9800
C26 H26C 0.9800
C27 H27A 0.9800
C27 H27B 0.9800
C27 H27C 0.9800
C28 C29 1.394(4)
C28 C33 1.395(4)
C29 C30 1.381(4)
C29 H29 0.9500
C30 C31 1.382(4)
C30 H30 0.9500
C31 C32 1.386(4)
C31 H31 0.9500
C32 C33 1.399(4)
C32 C34 1.522(4)
C34 C37 1.523(4)
C34 C35 1.529(4)
C34 C36 1.540(4)
C35 H35A 0.9800
C35 H35B 0.9800
C35 H35C 0.9800
C36 H36A 0.9800
C36 H36B 0.9800
C36 H36C 0.9800
C37 C42 1.387(4)
C37 C38 1.399(4)
C38 C39 1.394(4)
C39 C40 1.390(4)
C39 C43 1.508(4)
C40 C41 1.384(4)
C40 H40 0.9500
C41 C42 1.384(4)
C41 H41 0.9500
C42 H42 0.9500
C43 C44 1.386(4)
C43 C48 1.418(4)
C44 C45 1.429(4)
C45 C46 1.365(4)
C45 H45 0.9500
C46 C47 1.427(4)
C46 H46 0.9500
C47 C52 1.487(4)
C48 C49 1.416(4)
C49 C50 1.372(4)
C49 H49 0.9500
C50 C51 1.419(4)
C50 H50 0.9500
C51 C61 1.480(4)
C52 C57 1.403(4)
C52 C53 1.406(4)
C53 C54 1.393(4)
C53 C58 1.505(4)
C54 C55 1.388(4)
C54 H54 0.9500
C55 C56 1.385(4)
C55 C59 1.510(4)
C56 C57 1.402(4)
C56 H56 0.9500
C57 C60 1.507(4)
C58 H58A 0.9800
C58 H58B 0.9800
C58 H58C 0.9800
C59 H59A 0.9800
C59 H59B 0.9800
C59 H59C 0.9800
C60 H60A 0.9800
C60 H60B 0.9800
C60 H60C 0.9800
C61 C62 1.402(4)
C61 C66 1.406(4)
C62 C63 1.394(4)
C62 C67 1.507(5)
C63 C64 1.382(5)
C63 H63 0.9500
C64 C65 1.382(5)
C64 C68 1.507(4)
C65 C66 1.394(4)
C65 H65 0.9500
C66 C69 1.503(4)
C67 H67A 0.9800
C67 H67B 0.9800
C67 H67C 0.9800
C68 H68A 0.9800
C68 H68B 0.9800
C68 H68C 0.9800
C69 H69A 0.9800
C69 H69B 0.9800
C69 H69C 0.9800
C70 C71 1.455(4)
C71 H71A 0.9800
C71 H71B 0.9800
C71 H71C 0.9800
C72 C73 1.458(5)
C73 H73A 0.9800
C73 H73B 0.9800
C73 H73C 0.9800
O1S C5S 1.419(4)
O1S C4S 1.432(4)
C3S C4S 1.511(5)
C3S H3SA 0.9800
C3S H3SB 0.9800
C3S H3SC 0.9800
C4S H4SA 0.9900
C4S H4SB 0.9900
C5S C6S 1.487(5)
C5S H5SA 0.9900
C5S H5SB 0.9900
C6S H6SA 0.9800
C6S H6SB 0.9800
C6S H6SC 0.9800
N1S C1S 1.157(5)
C1S C2S 1.433(6)
C2S H2SA 0.9800
C2S H2SB 0.9800
C2S H2SC 0.9800

loop_
_geom_torsion_atom_site_label_1
_geom_torsion_atom_site_label_2
_geom_torsion_atom_site_label_3
_geom_torsion_atom_site_label_4
_geom_torsion
N5 Cu2 N6 C72 142.8(14)
N4 Cu2 N6 C72 -24.0(15)
C6 C1 C2 N1 -5.4(5)
C28 C1 C2 N1 165.1(3)
C6 C1 C2 C3 177.8(3)
C28 C1 C2 C3 -11.7(4)
C5 N1 C2 C1 -175.5(3)
Cu1 N1 C2 C1 15.7(4)
C5 N1 C2 C3 1.8(3)
Cu1 N1 C2 C3 -167.0(2)
C1 C2 C3 C4 177.2(3)
N1 C2 C3 C4 0.0(3)
C2 C3 C4 C5 -1.7(4)
C2 N1 C5 C4 -2.9(3)
Cu1 N1 C5 C4 164.8(2)
C2 N1 C5 C10 169.8(3)
Cu1 N1 C5 C10 -22.5(4)
C3 C4 C5 N1 2.9(4)
C3 C4 C5 C10 -169.6(3)
C2 C1 C6 N2 -0.7(5)
C28 C1 C6 N2 -171.2(3)
C2 C1 C6 C7 171.2(3)
C28 C1 C6 C7 0.8(4)
C9 N2 C6 C1 172.2(3)
Cu1 N2 C6 C1 -4.3(4)
C9 N2 C6 C7 -1.0(3)
Cu1 N2 C6 C7 -177.54(19)
C1 C6 C7 C8 -172.2(3)
N2 C6 C7 C8 0.8(3)
C6 C7 C8 C9 -0.3(4)
C6 N2 C9 C8 0.9(3)
Cu1 N2 C9 C8 177.0(2)
C6 N2 C9 C19 -176.0(3)
Cu1 N2 C9 C19 0.2(4)
C7 C8 C9 N2 -0.4(4)
C7 C8 C9 C19 176.1(3)
N1 C5 C10 C15 -65.7(4)
C4 C5 C10 C15 105.9(4)
N1 C5 C10 C11 119.5(3)
C4 C5 C10 C11 -68.8(4)
C15 C10 C11 C12 1.2(4)
C5 C10 C11 C12 175.9(3)
C15 C10 C11 C16 179.2(3)
C5 C10 C11 C16 -6.2(4)
C10 C11 C12 C13 1.0(5)
C16 C11 C12 C13 -176.9(3)
C11 C12 C13 C14 -2.0(5)
C11 C12 C13 C17 178.6(3)
C12 C13 C14 C15 0.8(5)
C17 C13 C14 C15 -179.8(3)
C13 C14 C15 C10 1.4(5)
C13 C14 C15 C18 -176.5(3)
C11 C10 C15 C14 -2.4(5)
C5 C10 C15 C14 -177.1(3)
C11 C10 C15 C18 175.5(3)
C5 C10 C15 C18 0.8(5)
N2 C9 C19 C20 67.9(4)
C8 C9 C19 C20 -108.3(4)
N2 C9 C19 C24 -109.4(3)
C8 C9 C19 C24 74.4(4)
C24 C19 C20 C21 2.8(4)
C9 C19 C20 C21 -174.6(3)
C24 C19 C20 C25 -175.9(3)
C9 C19 C20 C25 6.7(4)
C19 C20 C21 C22 -0.4(4)
C25 C20 C21 C22 178.3(3)
C20 C21 C22 C23 -1.4(4)
C20 C21 C22 C26 -179.6(3)
C21 C22 C23 C24 0.9(5)
C26 C22 C23 C24 179.1(3)
C22 C23 C24 C19 1.5(5)
C22 C23 C24 C27 -178.3(3)
C20 C19 C24 C23 -3.3(4)
C9 C19 C24 C23 174.1(3)
C20 C19 C24 C27 176.5(3)
C9 C19 C24 C27 -6.2(4)
C2 C1 C28 C29 -62.1(4)
C6 C1 C28 C29 109.4(3)
C2 C1 C28 C33 119.5(3)
C6 C1 C28 C33 -68.9(4)
C33 C28 C29 C30 -1.1(4)
C1 C28 C29 C30 -179.6(3)
C28 C29 C30 C31 1.4(5)
C29 C30 C31 C32 -0.5(5)
C30 C31 C32 C33 -0.7(5)
C30 C31 C32 C34 177.9(3)
C29 C28 C33 O1 178.9(3)
C1 C28 C33 O1 -2.8(4)
C29 C28 C33 C32 -0.1(4)
C1 C28 C33 C32 178.3(3)
C38 O1 C33 C28 -146.6(3)
C38 O1 C33 C32 32.4(4)
C31 C32 C33 C28 0.9(4)
C34 C32 C33 C28 -177.7(3)
C31 C32 C33 O1 -178.0(3)
C34 C32 C33 O1 3.3(4)
C31 C32 C34 C37 143.4(3)
C33 C32 C34 C37 -38.0(3)
C31 C32 C34 C35 19.7(4)
C33 C32 C34 C35 -161.7(3)
C31 C32 C34 C36 -100.5(3)
C33 C32 C34 C36 78.1(3)
C32 C34 C37 C42 -143.9(3)
C35 C34 C37 C42 -20.0(4)
C36 C34 C37 C42 99.8(3)
C32 C34 C37 C38 41.2(3)
C35 C34 C37 C38 165.2(3)
C36 C34 C37 C38 -75.1(3)
C33 O1 C38 C39 154.2(3)
C33 O1 C38 C37 -28.9(4)
C42 C37 C38 C39 -8.1(4)
C34 C37 C38 C39 167.0(3)
C42 C37 C38 O1 175.0(3)
C34 C37 C38 O1 -9.9(4)
O1 C38 C39 C40 -176.6(3)
C37 C38 C39 C40 6.5(4)
O1 C38 C39 C43 9.1(4)
C37 C38 C39 C43 -167.8(3)
C38 C39 C40 C41 -0.7(4)
C43 C39 C40 C41 174.1(3)
C39 C40 C41 C42 -3.4(5)
C40 C41 C42 C37 1.7(5)
C38 C37 C42 C41 3.9(4)
C34 C37 C42 C41 -170.9(3)
C40 C39 C43 C44 110.9(3)
C38 C39 C43 C44 -74.8(4)
C40 C39 C43 C48 -66.1(4)
C38 C39 C43 C48 108.2(3)
C48 C43 C44 N4 2.6(5)
C39 C43 C44 N4 -173.9(3)
C48 C43 C44 C45 -177.3(3)
C39 C43 C44 C45 6.2(5)
C47 N4 C44 C43 -179.9(3)
Cu2 N4 C44 C43 14.3(4)
C47 N4 C44 C45 0.0(3)
Cu2 N4 C44 C45 -165.7(2)
C43 C44 C45 C46 179.4(3)
N4 C44 C45 C46 -0.5(4)
C44 C45 C46 C47 0.8(4)
C44 N4 C47 C46 0.5(3)
Cu2 N4 C47 C46 164.3(2)
C44 N4 C47 C52 -178.7(3)
Cu2 N4 C47 C52 -14.8(4)
C45 C46 C47 N4 -0.8(4)
C45 C46 C47 C52 178.3(3)
C51 N5 C48 C49 -0.2(3)
Cu2 N5 C48 C49 174.3(2)
C51 N5 C48 C43 177.8(3)
Cu2 N5 C48 C43 -7.6(4)
C44 C43 C48 N5 -6.8(5)
C39 C43 C48 N5 170.0(3)
C44 C43 C48 C49 171.0(3)
C39 C43 C48 C49 -12.3(4)
N5 C48 C49 C50 0.9(3)
C43 C48 C49 C50 -177.2(3)
C48 C49 C50 C51 -1.1(3)
C48 N5 C51 C50 -0.5(3)
Cu2 N5 C51 C50 -174.3(2)
C48 N5 C51 C61 178.7(3)
Cu2 N5 C51 C61 4.9(4)
C49 C50 C51 N5 1.0(4)
C49 C50 C51 C61 -178.2(3)
N4 C47 C52 C57 122.8(3)
C46 C47 C52 C57 -56.2(5)
N4 C47 C52 C53 -54.8(4)
C46 C47 C52 C53 126.3(4)
C57 C52 C53 C54 -2.6(4)
C47 C52 C53 C54 175.0(3)
C57 C52 C53 C58 178.3(3)
C47 C52 C53 C58 -4.2(4)
C52 C53 C54 C55 0.2(5)
C58 C53 C54 C55 179.3(3)
C53 C54 C55 C56 1.9(5)
C53 C54 C55 C59 -177.1(3)
C54 C55 C56 C57 -1.6(5)
C59 C55 C56 C57 177.4(3)
C55 C56 C57 C52 -0.7(5)
C55 C56 C57 C60 -178.1(3)
C53 C52 C57 C56 2.8(4)
C47 C52 C57 C56 -174.7(3)
C53 C52 C57 C60 -179.9(3)
C47 C52 C57 C60 2.6(4)
N5 C51 C61 C62 63.8(4)
C50 C51 C61 C62 -117.1(4)
N5 C51 C61 C66 -119.0(3)
C50 C51 C61 C66 60.1(4)
C66 C61 C62 C63 -2.3(5)
C51 C61 C62 C63 174.9(3)
C66 C61 C62 C67 179.6(3)
C51 C61 C62 C67 -3.3(5)
C61 C62 C63 C64 1.3(5)
C67 C62 C63 C64 179.6(3)
C62 C63 C64 C65 1.3(5)
C62 C63 C64 C68 -178.7(3)
C63 C64 C65 C66 -3.0(5)
C68 C64 C65 C66 177.0(3)
C64 C65 C66 C61 2.1(5)
C64 C65 C66 C69 -176.3(3)
C62 C61 C66 C65 0.6(4)
C51 C61 C66 C65 -176.6(3)
C62 C61 C66 C69 179.0(3)
C51 C61 C66 C69 1.7(4)
C5S O1S C4S C3S -174.6(3)
C4S O1S C5S C6S -179.3(3)
